data_7023866
loop_
_publ_author_name
'Clemente-Le\'on, Miguel'
'Coronado, Eugenio'
'L\'opez-Jord\`a, Maurici'

_publ_section_title
;
 2D and 3D bimetallic oxalate-based ferromagnets prepared by insertion of
 Mn(III)-salen type complexes.
;
_journal_issue 14
_journal_name_full 'Dalton transactions (Cambridge, England : 2003)'
_journal_page_first 5100
_journal_page_last 5110
_journal_paper_doi 10.1039/c3dt32996h
_journal_volume 42
_journal_year 2013
_chemical_formula_sum 'C105.5 H98 Cr4 Mn8 N10 O69'
_chemical_formula_weight 3257.46
_chemical_name_systematic
;
?
;
_space_group_IT_number 19
_symmetry_cell_setting orthorhombic
_symmetry_space_group_name_Hall 'P 2ac 2ab'
_symmetry_space_group_name_H-M 'P 21 21 21'
_atom_sites_solution_hydrogens geom
_atom_sites_solution_primary direct
_atom_sites_solution_secondary difmap
_audit_creation_method SHELXL-97
_cell_angle_alpha 90.00
_cell_angle_beta 90.00
_cell_angle_gamma 90.00
_cell_formula_units_Z 2
_cell_length_a 14.5286(4)
_cell_length_b 20.8778(7)
_cell_length_c 22.7570(6)
_cell_measurement_reflns_used 8114
_cell_measurement_temperature 120(2)
_cell_measurement_theta_max 32.4223
_cell_measurement_theta_min 2.2706
_cell_volume 6902.8(4)
_computing_data_collection 'CrysAlisPro (Oxford Diffraction Ltd.)'
_computing_molecular_graphics 'Wingx (Farrugia, 1999)'
_computing_publication_material 'Wingx (Farrugia, 1999)'
_computing_structure_refinement 'SHELXL-97 (Sheldrick, 1997)'
_diffrn_ambient_temperature 120(2)
_diffrn_detector_area_resol_mean 16.0267
_diffrn_measured_fraction_theta_full 0.996
_diffrn_measured_fraction_theta_max 0.926
_diffrn_measurement_device_type 'Xcalibur, Sapphire3, Gemini'
_diffrn_measurement_method '\w scans'
_diffrn_radiation_monochromator graphite
_diffrn_radiation_source 'Enhance (Mo) X-ray Source'
_diffrn_radiation_type MoK\a
_diffrn_radiation_wavelength 0.71073
_diffrn_reflns_av_R_equivalents 0.0906
_diffrn_reflns_av_unetI/netI 0.2880
_diffrn_reflns_limit_h_max 21
_diffrn_reflns_limit_h_min -21
_diffrn_reflns_limit_k_max 31
_diffrn_reflns_limit_k_min -30
_diffrn_reflns_limit_l_max 31
_diffrn_reflns_limit_l_min -34
_diffrn_reflns_number 57133
_diffrn_reflns_theta_full 25.00
_diffrn_reflns_theta_max 32.45
_diffrn_reflns_theta_min 2.27
_exptl_absorpt_coefficient_mu 1.107
_exptl_absorpt_correction_T_max 0.9167
_exptl_absorpt_correction_T_min 0.8090
_exptl_absorpt_correction_type multi-scan
_exptl_absorpt_process_details
;
CrysAlisPro, Oxford Diffraction Ltd.,
Version 1.171.33.41 (release 06-05-2009 CrysAlis171 .NET)
(compiled May 6 2009,17:20:42)
Empirical absorption correction using spherical harmonics,
implemented in SCALE3 ABSPACK scaling algorithm.
;
_exptl_crystal_colour red
_exptl_crystal_density_diffrn 1.567
_exptl_crystal_density_method 'not measured'
_exptl_crystal_description prism
_exptl_crystal_F_000 3298
_exptl_crystal_size_max 0.20
_exptl_crystal_size_mid 0.13
_exptl_crystal_size_min 0.08
_refine_diff_density_max 0.911
_refine_diff_density_min -0.371
_refine_diff_density_rms 0.080
_refine_ls_abs_structure_details 'Flack H D (1983), Acta Cryst. A39, 876-881'
_refine_ls_abs_structure_Flack -0.023(13)
_refine_ls_extinction_method none
_refine_ls_goodness_of_fit_ref 0.685
_refine_ls_hydrogen_treatment constr
_refine_ls_matrix_type full
_refine_ls_number_parameters 886
_refine_ls_number_reflns 22093
_refine_ls_number_restraints 2
_refine_ls_restrained_S_all 0.686
_refine_ls_R_factor_all 0.1574
_refine_ls_R_factor_gt 0.0445
_refine_ls_shift/su_max 0.017
_refine_ls_shift/su_mean 0.000
_refine_ls_structure_factor_coef Fsqd
_refine_ls_weighting_details 'calc w=1/[\s^2^(Fo^2^)+(0.0318P)^2^+0.0000P] where P=(Fo^2^+2Fc^2^)/3'
_refine_ls_weighting_scheme calc
_refine_ls_wR_factor_gt 0.0820
_refine_ls_wR_factor_ref 0.0944
_reflns_number_gt 7809
_reflns_number_total 22093
_reflns_threshold_expression >2\s(I)
_cod_data_source_file c3dt32996h.txt
_cod_data_source_block 414orto
_cod_depositor_comments
;
The following automatic conversions were performed:

'_symmetry_cell_setting' value 'Orthorhombic' changed to
'orthorhombic' according to
/home/saulius/struct/CIF-dictionaries/cif_core.dic dictionary named
'cif_core.dic' version 2.4.2 from 2011-04-26.

Automatic conversion script
Id: cif_fix_values 1891 2012-01-12 08:04:46Z andrius 
;
_cod_original_sg_symbol_H-M P212121
_cod_original_formula_sum 'C105.50 H98 Cr4 Mn8 N10 O69'
_cod_database_code 7023866

loop_
_symmetry_equiv_pos_as_xyz
'x, y, z'
'-x+1/2, -y, z+1/2'
'x+1/2, -y+1/2, -z'
'-x, y+1/2, -z+1/2'

loop_
_atom_site_label
_atom_site_type_symbol
_atom_site_fract_x
_atom_site_fract_y
_atom_site_fract_z
_atom_site_U_iso_or_equiv
_atom_site_adp_type
_atom_site_occupancy
_atom_site_symmetry_multiplicity
_atom_site_calc_flag
_atom_site_refinement_flags
_atom_site_disorder_assembly
_atom_site_disorder_group
C1 C 0.0717(3) 0.5693(2) 0.1299(2) 0.0263(11) Uani 1 1 d . . .
C2 C 0.1596(3) 0.5887(2) 0.1477(2) 0.0372(13) Uani 1 1 d . . .
H2 H 0.1652 0.6221 0.1759 0.045 Uiso 1 1 calc R . .
C3 C 0.2377(3) 0.5608(3) 0.1257(2) 0.0455(14) Uani 1 1 d . . .
H3 H 0.2961 0.5734 0.1404 0.055 Uiso 1 1 calc R . .
C4 C 0.2325(3) 0.5142(3) 0.0819(3) 0.0493(16) Uani 1 1 d . . .
H4 H 0.2872 0.4955 0.0669 0.059 Uiso 1 1 calc R . .
C5 C 0.1486(3) 0.4954(2) 0.0607(2) 0.0376(14) Uani 1 1 d . . .
H5 H 0.1445 0.4641 0.0305 0.045 Uiso 1 1 calc R . .
C6 C 0.0680(3) 0.5235(2) 0.0845(2) 0.0284(12) Uani 1 1 d . . .
C7 C -0.0187(3) 0.5090(2) 0.0555(2) 0.0294(12) Uani 1 1 d . . .
H7 H -0.0154 0.4857 0.0197 0.035 Uiso 1 1 calc R . .
C8 C -0.1768(3) 0.5160(2) 0.03127(19) 0.0360(13) Uani 1 1 d . . .
H8A H -0.1539 0.4922 -0.0034 0.043 Uiso 1 1 calc R . .
H8B H -0.1982 0.5585 0.0177 0.043 Uiso 1 1 calc R . .
C9 C -0.2568(3) 0.4801(3) 0.0578(2) 0.0392(14) Uani 1 1 d . . .
H9A H -0.2342 0.4389 0.0736 0.047 Uiso 1 1 calc R . .
H9B H -0.3017 0.4704 0.0263 0.047 Uiso 1 1 calc R . .
C10 C -0.3057(3) 0.5159(3) 0.1063(2) 0.0478(15) Uani 1 1 d . . .
H10A H -0.3628 0.4927 0.1166 0.057 Uiso 1 1 calc R . .
H10B H -0.3233 0.5589 0.0918 0.057 Uiso 1 1 calc R . .
C11 C -0.2850(3) 0.5071(2) 0.2088(2) 0.0299(11) Uani 1 1 d . . .
H11 H -0.3438 0.4876 0.2059 0.036 Uiso 1 1 calc R . .
C12 C -0.2484(3) 0.5149(2) 0.2673(2) 0.0273(11) Uani 1 1 d . . .
C13 C -0.2927(3) 0.4861(2) 0.3146(2) 0.0344(12) Uani 1 1 d . . .
H13 H -0.3436 0.4587 0.3071 0.041 Uiso 1 1 calc R . .
C14 C -0.2653(4) 0.4961(2) 0.3723(2) 0.0440(14) Uani 1 1 d . . .
H14 H -0.2954 0.4754 0.4041 0.053 Uiso 1 1 calc R . .
C15 C -0.1924(3) 0.5373(2) 0.3816(2) 0.0389(13) Uani 1 1 d . . .
H15 H -0.1733 0.5457 0.4207 0.047 Uiso 1 1 calc R . .
C16 C -0.1470(3) 0.5664(2) 0.3364(2) 0.0322(12) Uani 1 1 d . . .
H16 H -0.0964 0.5936 0.3451 0.039 Uiso 1 1 calc R . .
C17 C -0.1728(3) 0.5573(2) 0.27711(18) 0.0241(10) Uani 1 1 d . . .
C20 C -0.1904(3) 0.8702(3) 0.1886(2) 0.0401(13) Uani 1 1 d . . .
C21 C -0.2037(4) 0.8929(3) 0.1315(2) 0.0564(16) Uani 1 1 d . . .
H21 H -0.2037 0.8642 0.0991 0.068 Uiso 1 1 calc R . .
C22 C -0.2171(5) 0.9587(3) 0.1228(3) 0.076(2) Uani 1 1 d . . .
H22 H -0.2297 0.9739 0.0843 0.091 Uiso 1 1 calc R . .
C23 C -0.2125(5) 1.0018(3) 0.1681(3) 0.089(2) Uani 1 1 d . . .
H23 H -0.2210 1.0462 0.1608 0.107 Uiso 1 1 calc R . .
C24 C -0.1958(5) 0.9808(3) 0.2235(3) 0.075(2) Uani 1 1 d . . .
H24 H -0.1913 1.0106 0.2549 0.090 Uiso 1 1 calc R . .
C25 C -0.1852(4) 0.9156(3) 0.2345(2) 0.0469(14) Uani 1 1 d . . .
C26 C -0.1612(4) 0.8949(3) 0.2933(2) 0.0501(16) Uani 1 1 d . . .
H26 H -0.1448 0.9275 0.3205 0.060 Uiso 1 1 calc R . .
C27 C -0.1214(4) 0.8268(3) 0.3714(2) 0.0519(15) Uani 1 1 d . . .
H27A H -0.1067 0.8686 0.3897 0.062 Uiso 1 1 calc R . .
H27B H -0.0631 0.8025 0.3676 0.062 Uiso 1 1 calc R . .
C28 C -0.1854(4) 0.7905(3) 0.4112(2) 0.0593(17) Uani 1 1 d . . .
H28A H -0.2455 0.8128 0.4121 0.071 Uiso 1 1 calc R . .
H28B H -0.1599 0.7912 0.4516 0.071 Uiso 1 1 calc R . .
C29 C -0.2009(4) 0.7218(3) 0.3932(2) 0.0468(15) Uani 1 1 d . . .
H29A H -0.1406 0.7002 0.3890 0.056 Uiso 1 1 calc R . .
H29B H -0.2355 0.6995 0.4246 0.056 Uiso 1 1 calc R . .
C30 C -0.3222(4) 0.6787(2) 0.3373(2) 0.0397(13) Uani 1 1 d . . .
H30 H -0.3393 0.6612 0.3743 0.048 Uiso 1 1 calc R . .
C31 C -0.3781(3) 0.6602(3) 0.2867(2) 0.0402(14) Uani 1 1 d . . .
C32 C -0.4597(3) 0.6266(3) 0.2960(2) 0.0507(15) Uani 1 1 d . . .
H32 H -0.4786 0.6177 0.3351 0.061 Uiso 1 1 calc R . .
C33 C -0.5127(4) 0.6061(3) 0.2508(3) 0.0612(18) Uani 1 1 d . . .
H33 H -0.5688 0.5842 0.2582 0.073 Uiso 1 1 calc R . .
C34 C -0.4841(4) 0.6175(3) 0.1930(3) 0.0562(17) Uani 1 1 d . . .
H34 H -0.5210 0.6031 0.1612 0.067 Uiso 1 1 calc R . .
C35 C -0.4025(3) 0.6497(3) 0.1819(2) 0.0440(15) Uani 1 1 d . . .
H35 H -0.3831 0.6565 0.1425 0.053 Uiso 1 1 calc R . .
C36 C -0.3481(3) 0.6724(2) 0.2289(2) 0.0375(13) Uani 1 1 d . . .
C37 C 0.3923(3) 0.8266(2) 0.45847(19) 0.0229(10) Uani 1 1 d . . .
C38 C 0.4743(3) 0.7940(2) 0.42732(19) 0.0260(11) Uani 1 1 d . . .
C39 C 0.6372(3) 0.7956(2) 0.58850(19) 0.0258(11) Uani 1 1 d . . .
C40 C 0.7116(3) 0.8376(2) 0.55920(18) 0.0250(11) Uani 1 1 d . . .
C41 C 0.5188(3) 0.9956(2) 0.54612(19) 0.0227(10) Uani 1 1 d . . .
C42 C 0.5251(3) 0.9971(2) 0.47811(19) 0.0227(10) Uani 1 1 d . . .
C43 C 0.5541(3) 1.2188(2) 0.42924(18) 0.0202(10) Uani 1 1 d . . .
C44 C 0.6422(3) 1.1883(2) 0.45803(19) 0.0230(11) Uani 1 1 d . . .
C45 C 0.3082(3) 1.1562(2) 0.55868(18) 0.0227(10) Uani 1 1 d . . .
C46 C 0.3758(3) 1.1946(2) 0.59687(19) 0.0265(11) Uani 1 1 d . . .
C47 C 0.3086(3) 0.7220(2) 0.2421(2) 0.0234(10) Uani 1 1 d . . .
C48 C 0.3144(3) 0.7962(2) 0.2468(2) 0.0266(11) Uani 1 1 d . . .
N1 N -0.0996(2) 0.52493(18) 0.07377(15) 0.0288(10) Uani 1 1 d . . .
N2 N -0.2475(2) 0.52341(17) 0.16098(16) 0.0272(9) Uani 1 1 d . . .
N3 N -0.1597(3) 0.8381(2) 0.31223(17) 0.0437(12) Uani 1 1 d . . .
N4 N -0.2528(3) 0.71598(19) 0.33677(16) 0.0346(10) Uani 1 1 d . . .
O1 O -0.00163(18) 0.59543(13) 0.15253(13) 0.0260(7) Uani 1 1 d . . .
O2 O -0.12921(19) 0.58719(13) 0.23460(12) 0.0269(7) Uani 1 1 d . . .
O3 O -0.1777(2) 0.80856(19) 0.19665(13) 0.0486(10) Uani 1 1 d . . .
O4 O -0.2693(2) 0.70207(15) 0.21711(12) 0.0355(8) Uani 1 1 d . . .
O5 O 0.41253(18) 0.86229(14) 0.50230(12) 0.0291(8) Uani 1 1 d . . .
O6 O 0.5530(2) 0.80942(15) 0.44755(13) 0.0299(8) Uani 1 1 d . . .
O7 O 0.3143(2) 0.81636(16) 0.44048(13) 0.0322(8) Uani 1 1 d . . .
O8 O 0.45841(18) 0.75680(15) 0.38658(13) 0.0331(8) Uani 1 1 d . . .
O9 O 0.5553(2) 0.80572(14) 0.57218(13) 0.0276(8) Uani 1 1 d . . .
O10 O 0.68139(19) 0.87600(15) 0.52115(12) 0.0285(7) Uani 1 1 d . . .
O11 O 0.16248(19) 0.74576(15) 0.37483(13) 0.0333(8) Uani 1 1 d . . .
O12 O 0.2932(2) 0.66903(15) 0.42608(12) 0.0324(8) Uani 1 1 d . . .
O13 O 0.53077(19) 0.94133(16) 0.56918(12) 0.0281(8) Uani 1 1 d . . .
O14 O 0.5445(2) 0.94393(15) 0.45464(12) 0.0272(7) Uani 1 1 d . . .
O15 O 0.5046(2) 1.04616(16) 0.57208(12) 0.0332(8) Uani 1 1 d . . .
O16 O 0.5087(2) 1.04788(15) 0.45276(13) 0.0304(8) Uani 1 1 d . . .
O17 O 0.4794(2) 1.20176(15) 0.44713(13) 0.0303(8) Uani 1 1 d . . .
O18 O 0.63207(19) 1.15225(15) 0.49945(13) 0.0314(8) Uani 1 1 d . . .
O19 O 0.42843(18) 0.75941(14) 0.11145(12) 0.0287(7) Uani 1 1 d . . .
O20 O 0.28204(19) 0.70499(14) 0.06548(12) 0.0265(8) Uani 1 1 d . . .
O21 O 0.33965(18) 1.12261(15) 0.51977(13) 0.0294(7) Uani 1 1 d . . .
O22 O 0.4593(2) 1.19012(15) 0.58782(13) 0.0304(8) Uani 1 1 d . . .
O23 O 0.2764(2) 0.83669(14) 0.07215(12) 0.0267(8) Uani 1 1 d . . .
O24 O 0.16148(19) 0.77120(14) 0.13803(12) 0.0297(7) Uani 1 1 d . . .
O25 O 0.3099(2) 0.69056(14) 0.28787(13) 0.0304(8) Uani 1 1 d . . .
O26 O 0.3183(2) 0.82117(15) 0.29532(13) 0.0359(9) Uani 1 1 d . . .
O27 O 0.3048(2) 0.69991(14) 0.19041(13) 0.0280(7) Uani 1 1 d . . .
O28 O 0.3137(2) 0.82530(14) 0.19742(13) 0.0277(8) Uani 1 1 d . . .
Cr1 Cr 0.29614(5) 0.76762(4) 0.12993(3) 0.02725(18) Uani 1 1 d . . .
Cr2 Cr 0.54697(5) 0.87224(4) 0.51162(3) 0.02648(18) Uani 1 1 d . . .
Mn1 Mn -0.12000(4) 0.56076(3) 0.15476(3) 0.02285(16) Uani 1 1 d . . .
Mn2 Mn -0.21333(5) 0.76495(4) 0.26475(3) 0.0381(2) Uani 1 1 d . A .
Mn3 Mn 0.48872(5) 1.12838(4) 0.51468(3) 0.02954(18) Uani 1 1 d . . .
Mn4 Mn 0.31256(5) 0.75019(4) 0.36530(3) 0.03434(19) Uani 1 1 d . . .
N6 N -0.0610(3) 0.4613(2) 0.19255(18) 0.0350(11) Uani 1 1 d . . .
C1A C -0.0585(4) 0.4368(3) 0.2361(3) 0.0495(15) Uani 1 1 d . . .
C2A C -0.0618(4) 0.4040(3) 0.2956(2) 0.0644(19) Uani 1 1 d . . .
H2A1 H -0.1256 0.4020 0.3093 0.097 Uiso 1 1 calc R . .
H2A2 H -0.0247 0.4283 0.3238 0.097 Uiso 1 1 calc R . .
H2A3 H -0.0371 0.3605 0.2920 0.097 Uiso 1 1 calc R . .
O1M O -0.08594(19) 0.70691(14) 0.26603(13) 0.0359(8) Uani 1 1 d . . .
C1M C 0.0032(3) 0.7262(2) 0.2466(3) 0.0620(17) Uani 1 1 d . . .
H1M1 H -0.0019 0.7471 0.2082 0.093 Uiso 1 1 calc R . .
H1M2 H 0.0431 0.6886 0.2434 0.093 Uiso 1 1 calc R . .
H1M3 H 0.0296 0.7564 0.2750 0.093 Uiso 1 1 calc R . .
O2M O -0.18325(19) 0.64985(13) 0.12535(13) 0.0306(8) Uani 1 1 d . . .
C2M C -0.1449(3) 0.6944(2) 0.0836(2) 0.0443(14) Uani 1 1 d . . .
H2M1 H -0.0963 0.7195 0.1026 0.066 Uiso 1 1 calc R . .
H2M2 H -0.1934 0.7232 0.0696 0.066 Uiso 1 1 calc R . .
H2M3 H -0.1190 0.6707 0.0503 0.066 Uiso 1 1 calc R . .
O3M O -0.3491(2) 0.81639(16) 0.26576(15) 0.0448(9) Uani 1 1 d D . .
C3MA C -0.4184(6) 0.8178(4) 0.2145(4) 0.057(3) Uiso 0.642(6) 1 d P A 1
H3M1 H -0.4691 0.7882 0.2228 0.085 Uiso 0.642(6) 1 calc PR A 1
H3M2 H -0.3874 0.8049 0.1782 0.085 Uiso 0.642(6) 1 calc PR A 1
H3M3 H -0.4427 0.8613 0.2100 0.085 Uiso 0.642(6) 1 calc PR A 1
O6M O -0.3988(4) 0.9065(3) 0.3379(3) 0.068(2) Uiso 0.642(6) 1 d P A 1
C6M C -0.4346(6) 0.9586(5) 0.3097(4) 0.071(3) Uiso 0.642(6) 1 d P A 1
H6M1 H -0.4790 0.9800 0.3355 0.106 Uiso 0.642(6) 1 calc PR A 1
H6M2 H -0.4656 0.9447 0.2737 0.106 Uiso 0.642(6) 1 calc PR A 1
H6M3 H -0.3849 0.9884 0.2998 0.106 Uiso 0.642(6) 1 calc PR A 1
C3MB C -0.3840(10) 0.8529(7) 0.3110(6) 0.047(5) Uiso 0.358(6) 1 d PD A 2
H3M4 H -0.4385 0.8762 0.2972 0.070 Uiso 0.358(6) 1 calc PR A 2
H3M5 H -0.3372 0.8836 0.3241 0.070 Uiso 0.358(6) 1 calc PR A 2
H3M6 H -0.4012 0.8250 0.3438 0.070 Uiso 0.358(6) 1 calc PR A 2
O4W O -0.4440(12) 0.8482(8) 0.1763(8) 0.132(7) Uiso 0.358(6) 1 d P A 2
O3W O 0.4324(5) 0.5806(4) 0.4318(3) 0.064(2) Uiso 0.50 1 d P . .
O5M O 0.6069(4) 0.6164(3) 0.4628(3) 0.0380(17) Uiso 0.50 1 d PD . .
C5M C 0.5826(6) 0.6551(4) 0.5067(4) 0.026(2) Uiso 0.50 1 d PD . .
H5M1 H 0.5983 0.6350 0.5443 0.039 Uiso 0.50 1 calc PR . .
H5M2 H 0.5161 0.6629 0.5051 0.039 Uiso 0.50 1 calc PR . .
H5M3 H 0.6155 0.6959 0.5031 0.039 Uiso 0.50 1 calc PR . .
O7M O 0.0523(7) 0.6270(5) 0.9618(4) 0.085(3) Uiso 0.50 1 d P B 1
C7M C 0.0249(10) 0.5719(7) 0.9206(7) 0.103(5) Uiso 0.50 1 d P B 1
H7M1 H 0.0616 0.5339 0.9300 0.154 Uiso 0.50 1 calc PR B 1
H7M2 H 0.0360 0.5845 0.8798 0.154 Uiso 0.50 1 calc PR B 1
H7M3 H -0.0406 0.5621 0.9259 0.154 Uiso 0.50 1 calc PR B 1
O5W O -0.0129(8) 0.6016(6) 0.9528(5) 0.106(4) Uiso 0.50 1 d P C 2
O6W O 0.1132(5) 0.6594(3) 0.9846(3) 0.0477(18) Uiso 0.50 1 d P D 2

loop_
_atom_site_aniso_label
_atom_site_aniso_U_11
_atom_site_aniso_U_22
_atom_site_aniso_U_33
_atom_site_aniso_U_23
_atom_site_aniso_U_13
_atom_site_aniso_U_12
C1 0.030(3) 0.020(3) 0.028(3) 0.011(2) -0.003(2) -0.002(2)
C2 0.031(3) 0.038(3) 0.043(3) 0.002(3) 0.002(3) -0.003(2)
C3 0.034(3) 0.049(4) 0.054(4) 0.009(3) 0.002(3) -0.016(3)
C4 0.030(3) 0.059(4) 0.060(4) 0.020(3) 0.014(3) 0.011(3)
C5 0.035(3) 0.035(3) 0.043(3) 0.012(3) 0.010(3) 0.012(2)
C6 0.027(3) 0.024(3) 0.034(3) 0.018(2) 0.003(2) 0.002(2)
C7 0.032(3) 0.027(3) 0.029(3) 0.001(2) 0.005(2) 0.011(2)
C8 0.039(3) 0.049(3) 0.020(3) -0.002(2) -0.011(2) -0.004(3)
C9 0.031(3) 0.061(4) 0.025(3) -0.017(3) -0.010(2) -0.015(3)
C10 0.028(3) 0.073(4) 0.043(3) -0.010(3) -0.014(3) 0.002(3)
C11 0.028(3) 0.034(3) 0.027(3) -0.002(2) 0.003(2) -0.006(2)
C12 0.026(2) 0.030(3) 0.025(3) -0.007(2) 0.004(2) -0.002(2)
C13 0.036(3) 0.037(3) 0.030(3) -0.006(2) 0.008(3) -0.002(3)
C14 0.056(4) 0.041(3) 0.035(3) 0.007(3) 0.021(3) 0.002(3)
C15 0.051(3) 0.048(4) 0.018(3) 0.004(2) 0.010(2) 0.009(3)
C16 0.034(3) 0.032(3) 0.031(3) -0.007(2) 0.003(2) -0.004(2)
C17 0.025(2) 0.033(3) 0.014(2) -0.008(2) -0.0030(19) 0.003(2)
C20 0.050(3) 0.047(4) 0.023(3) -0.002(3) 0.012(2) 0.001(3)
C21 0.068(4) 0.068(4) 0.033(3) 0.004(3) 0.007(3) -0.021(3)
C22 0.119(6) 0.080(5) 0.028(4) 0.005(3) 0.013(4) -0.023(5)
C23 0.147(7) 0.065(5) 0.056(5) -0.018(4) 0.025(5) -0.026(5)
C24 0.135(6) 0.056(5) 0.034(4) 0.008(3) 0.008(4) -0.023(4)
C25 0.062(4) 0.051(4) 0.027(3) -0.004(3) 0.009(3) -0.014(3)
C26 0.075(4) 0.051(4) 0.025(3) -0.012(3) 0.008(3) -0.002(3)
C27 0.068(4) 0.052(4) 0.036(3) -0.018(3) -0.007(3) 0.002(3)
C28 0.076(4) 0.076(5) 0.026(3) -0.014(3) 0.001(3) 0.013(4)
C29 0.050(3) 0.069(4) 0.021(3) -0.003(3) 0.001(3) 0.006(3)
C30 0.051(3) 0.049(3) 0.019(3) -0.001(3) 0.004(2) 0.010(3)
C31 0.033(3) 0.061(4) 0.027(3) -0.017(3) 0.000(2) 0.010(3)
C32 0.038(3) 0.072(4) 0.043(4) -0.008(3) 0.007(3) 0.011(3)
C33 0.029(3) 0.090(5) 0.065(4) -0.017(4) -0.005(3) 0.001(3)
C34 0.028(3) 0.089(5) 0.052(4) -0.013(4) -0.018(3) 0.013(3)
C35 0.030(3) 0.069(4) 0.033(3) -0.011(3) -0.004(2) 0.024(3)
C36 0.034(3) 0.046(3) 0.033(3) -0.008(3) -0.005(3) 0.020(3)
C37 0.027(3) 0.028(3) 0.014(2) 0.001(2) -0.001(2) 0.004(2)
C38 0.034(3) 0.030(3) 0.014(2) -0.001(2) 0.006(2) -0.003(2)
C39 0.039(3) 0.022(3) 0.017(3) -0.004(2) 0.008(2) 0.003(2)
C40 0.025(3) 0.031(3) 0.018(3) -0.006(2) 0.009(2) 0.000(2)
C41 0.020(2) 0.028(3) 0.020(2) -0.007(2) 0.005(2) 0.001(2)
C42 0.020(2) 0.029(3) 0.019(3) 0.000(2) 0.001(2) -0.005(2)
C43 0.024(2) 0.023(3) 0.015(2) -0.004(2) -0.002(2) 0.004(2)
C44 0.030(3) 0.019(3) 0.020(3) -0.003(2) 0.003(2) 0.001(2)
C45 0.035(3) 0.017(3) 0.015(3) 0.0015(19) -0.005(2) -0.002(2)
C46 0.033(3) 0.025(3) 0.021(3) 0.008(2) 0.000(2) 0.006(2)
C47 0.021(2) 0.025(3) 0.024(3) -0.003(2) -0.005(2) -0.001(2)
C48 0.028(3) 0.029(3) 0.022(3) -0.004(2) -0.001(2) -0.003(2)
N1 0.032(2) 0.034(3) 0.020(2) 0.0052(18) -0.0039(18) 0.004(2)
N2 0.033(2) 0.034(2) 0.015(2) -0.0099(18) -0.0063(18) -0.0003(19)
N3 0.056(3) 0.055(3) 0.020(2) -0.011(2) 0.004(2) 0.013(3)
N4 0.032(2) 0.043(3) 0.029(2) -0.007(2) -0.0019(19) 0.002(2)
O1 0.0224(16) 0.0288(18) 0.0267(18) -0.0042(15) 0.0028(15) -0.0046(14)
O2 0.0278(17) 0.036(2) 0.0165(17) 0.0004(14) -0.0030(14) -0.0021(15)
O3 0.072(3) 0.053(3) 0.0200(19) -0.0094(18) 0.0113(18) 0.008(2)
O4 0.036(2) 0.047(2) 0.0235(18) -0.0106(16) -0.0005(15) 0.0099(17)
O5 0.0312(17) 0.034(2) 0.0222(19) 0.0024(16) 0.0048(14) 0.0071(15)
O6 0.0300(18) 0.034(2) 0.0254(19) -0.0052(16) 0.0031(15) 0.0009(16)
O7 0.0219(17) 0.045(2) 0.030(2) -0.0103(16) -0.0038(15) 0.0018(16)
O8 0.0330(18) 0.039(2) 0.0276(18) -0.0105(17) 0.0040(14) -0.0001(16)
O9 0.0260(17) 0.027(2) 0.0302(19) -0.0005(15) -0.0005(15) 0.0010(15)
O10 0.0302(17) 0.038(2) 0.0172(16) 0.0055(16) 0.0022(14) -0.0017(16)
O11 0.0350(17) 0.038(2) 0.0265(18) 0.0024(17) -0.0039(14) -0.0052(16)
O12 0.0278(19) 0.046(2) 0.0228(18) 0.0039(15) 0.0015(15) 0.0019(17)
O13 0.0365(19) 0.029(2) 0.0185(17) 0.0000(15) 0.0021(14) -0.0024(17)
O14 0.0376(19) 0.028(2) 0.0159(16) -0.0033(15) 0.0017(14) 0.0009(16)
O15 0.048(2) 0.035(2) 0.0166(17) -0.0003(15) 0.0042(15) -0.0054(18)
O16 0.0360(19) 0.034(2) 0.0211(18) 0.0031(16) 0.0065(15) -0.0013(17)
O17 0.0215(17) 0.037(2) 0.0328(19) 0.0050(16) -0.0027(15) 0.0063(16)
O18 0.0336(18) 0.038(2) 0.0225(19) 0.0046(16) -0.0004(15) -0.0015(16)
O19 0.0280(17) 0.0285(19) 0.0296(18) -0.0077(15) -0.0041(13) 0.0020(15)
O20 0.0243(17) 0.033(2) 0.0222(17) -0.0048(14) -0.0018(14) 0.0011(15)
O21 0.0293(17) 0.037(2) 0.0221(17) -0.0070(17) 0.0046(14) 0.0039(15)
O22 0.0258(18) 0.038(2) 0.0276(19) -0.0030(16) -0.0016(15) 0.0023(16)
O23 0.0282(18) 0.0273(19) 0.0246(18) 0.0032(14) -0.0003(15) 0.0009(15)
O24 0.0377(18) 0.0289(18) 0.0226(17) 0.0075(16) 0.0072(14) 0.0034(15)
O25 0.044(2) 0.030(2) 0.0177(18) 0.0024(15) -0.0038(15) -0.0006(17)
O26 0.061(2) 0.026(2) 0.0204(19) -0.0046(15) 0.0002(17) -0.0070(18)
O27 0.0363(19) 0.0267(19) 0.0212(17) -0.0037(14) -0.0028(15) -0.0006(16)
O28 0.044(2) 0.0182(18) 0.0212(18) -0.0018(14) 0.0015(15) 0.0036(15)
Cr1 0.0326(4) 0.0302(4) 0.0189(4) -0.0024(4) -0.0020(3) 0.0039(4)
Cr2 0.0272(4) 0.0338(5) 0.0184(4) -0.0015(4) 0.0025(3) -0.0007(4)
Mn1 0.0229(3) 0.0297(4) 0.0159(4) -0.0024(3) -0.0020(3) 0.0003(3)
Mn2 0.0468(5) 0.0481(5) 0.0194(4) -0.0093(4) 0.0005(3) 0.0088(4)
Mn3 0.0319(4) 0.0319(4) 0.0249(4) -0.0002(4) 0.0066(3) -0.0010(4)
Mn4 0.0383(4) 0.0448(5) 0.0199(4) -0.0021(4) -0.0006(3) -0.0088(4)
N6 0.042(3) 0.040(3) 0.024(2) 0.006(2) 0.003(2) -0.004(2)
C1A 0.048(3) 0.055(4) 0.045(4) -0.001(3) -0.001(3) 0.012(3)
C2A 0.092(5) 0.060(4) 0.041(4) 0.025(3) 0.000(3) 0.029(4)
O1M 0.0307(18) 0.046(2) 0.031(2) -0.0050(17) 0.0081(15) -0.0015(16)
C1M 0.056(4) 0.048(4) 0.082(4) -0.024(3) 0.014(3) -0.012(3)
O2M 0.0355(18) 0.0300(19) 0.0264(18) 0.0030(15) 0.0011(15) 0.0016(15)
C2M 0.062(4) 0.044(4) 0.027(3) 0.007(3) 0.013(3) 0.004(3)
O3M 0.047(2) 0.052(2) 0.035(2) -0.0014(18) 0.0029(17) 0.0210(17)

loop_
_atom_type_symbol
_atom_type_description
_atom_type_scat_dispersion_real
_atom_type_scat_dispersion_imag
_atom_type_scat_source
C C 0.0033 0.0016 'International Tables Vol C Tables 4.2.6.8 and 6.1.1.4'
H H 0.0000 0.0000 'International Tables Vol C Tables 4.2.6.8 and 6.1.1.4'
N N 0.0061 0.0033 'International Tables Vol C Tables 4.2.6.8 and 6.1.1.4'
O O 0.0106 0.0060 'International Tables Vol C Tables 4.2.6.8 and 6.1.1.4'
Cr Cr 0.3209 0.6236 'International Tables Vol C Tables 4.2.6.8 and 6.1.1.4'
Mn Mn 0.3368 0.7283 'International Tables Vol C Tables 4.2.6.8 and 6.1.1.4'

loop_
_geom_angle_atom_site_label_1
_geom_angle_atom_site_label_2
_geom_angle_atom_site_label_3
_geom_angle
_geom_angle_site_symmetry_1
_geom_angle_site_symmetry_3
O1 C1 C2 120.7(4) . .
O1 C1 C6 122.8(4) . .
C2 C1 C6 116.4(4) . .
C3 C2 C1 121.8(5) . .
C3 C2 H2 119.1 . .
C1 C2 H2 119.1 . .
C2 C3 C4 120.8(5) . .
C2 C3 H3 119.6 . .
C4 C3 H3 119.6 . .
C5 C4 C3 120.1(5) . .
C5 C4 H4 120.0 . .
C3 C4 H4 120.0 . .
C4 C5 C6 118.8(5) . .
C4 C5 H5 120.6 . .
C6 C5 H5 120.6 . .
C1 C6 C5 122.0(4) . .
C1 C6 C7 120.5(4) . .
C5 C6 C7 117.1(5) . .
N1 C7 C6 126.1(4) . .
N1 C7 H7 116.9 . .
C6 C7 H7 116.9 . .
N1 C8 C9 112.4(4) . .
N1 C8 H8A 109.1 . .
C9 C8 H8A 109.1 . .
N1 C8 H8B 109.1 . .
C9 C8 H8B 109.1 . .
H8A C8 H8B 107.8 . .
C8 C9 C10 114.2(4) . .
C8 C9 H9A 108.7 . .
C10 C9 H9A 108.7 . .
C8 C9 H9B 108.7 . .
C10 C9 H9B 108.7 . .
H9A C9 H9B 107.6 . .
C9 C10 N2 113.0(4) . .
C9 C10 H10A 109.0 . .
N2 C10 H10A 109.0 . .
C9 C10 H10B 109.0 . .
N2 C10 H10B 109.0 . .
H10A C10 H10B 107.8 . .
N2 C11 C12 127.3(4) . .
N2 C11 H11 116.4 . .
C12 C11 H11 116.4 . .
C13 C12 C17 120.2(4) . .
C13 C12 C11 119.7(4) . .
C17 C12 C11 119.8(4) . .
C14 C13 C12 122.3(5) . .
C14 C13 H13 118.8 . .
C12 C13 H13 118.8 . .
C15 C14 C13 117.3(5) . .
C15 C14 H14 121.4 . .
C13 C14 H14 121.4 . .
C16 C15 C14 122.2(5) . .
C16 C15 H15 118.9 . .
C14 C15 H15 118.9 . .
C15 C16 C17 122.1(4) . .
C15 C16 H16 118.9 . .
C17 C16 H16 118.9 . .
O2 C17 C16 120.8(4) . .
O2 C17 C12 123.3(4) . .
C16 C17 C12 115.8(4) . .
O3 C20 C21 118.8(5) . .
O3 C20 C25 123.2(5) . .
C21 C20 C25 117.8(5) . .
C20 C21 C22 119.0(5) . .
C20 C21 H21 120.5 . .
C22 C21 H21 120.5 . .
C23 C22 C21 122.0(6) . .
C23 C22 H22 119.0 . .
C21 C22 H22 119.0 . .
C24 C23 C22 119.7(7) . .
C24 C23 H23 120.1 . .
C22 C23 H23 120.1 . .
C23 C24 C25 120.2(6) . .
C23 C24 H24 119.9 . .
C25 C24 H24 119.9 . .
C24 C25 C20 121.2(5) . .
C24 C25 C26 119.0(5) . .
C20 C25 C26 119.6(5) . .
N3 C26 C25 126.9(5) . .
N3 C26 H26 116.5 . .
C25 C26 H26 116.5 . .
N3 C27 C28 113.4(5) . .
N3 C27 H27A 108.9 . .
C28 C27 H27A 108.9 . .
N3 C27 H27B 108.9 . .
C28 C27 H27B 108.9 . .
H27A C27 H27B 107.7 . .
C27 C28 C29 114.1(4) . .
C27 C28 H28A 108.7 . .
C29 C28 H28A 108.7 . .
C27 C28 H28B 108.7 . .
C29 C28 H28B 108.7 . .
H28A C28 H28B 107.6 . .
N4 C29 C28 112.7(4) . .
N4 C29 H29A 109.0 . .
C28 C29 H29A 109.0 . .
N4 C29 H29B 109.0 . .
C28 C29 H29B 109.0 . .
H29A C29 H29B 107.8 . .
N4 C30 C31 126.5(5) . .
N4 C30 H30 116.8 . .
C31 C30 H30 116.8 . .
C32 C31 C36 119.7(5) . .
C32 C31 C30 119.1(5) . .
C36 C31 C30 121.1(5) . .
C33 C32 C31 121.8(5) . .
C33 C32 H32 119.1 . .
C31 C32 H32 119.1 . .
C32 C33 C34 119.5(5) . .
C32 C33 H33 120.3 . .
C34 C33 H33 120.3 . .
C35 C34 C33 120.5(5) . .
C35 C34 H34 119.7 . .
C33 C34 H34 119.7 . .
C34 C35 C36 120.1(5) . .
C34 C35 H35 120.0 . .
C36 C35 H35 120.0 . .
O4 C36 C31 122.7(4) . .
O4 C36 C35 118.9(5) . .
C31 C36 C35 118.4(5) . .
O7 C37 O5 125.1(4) . .
O7 C37 C38 119.0(4) . .
O5 C37 C38 115.9(4) . .
O8 C38 O6 126.9(4) . .
O8 C38 C37 118.6(4) . .
O6 C38 C37 114.5(4) . .
O11 C39 O9 125.9(4) 3_566 .
O11 C39 C40 118.2(4) 3_566 .
O9 C39 C40 115.9(4) . .
O12 C40 O10 126.2(4) 3_566 .
O12 C40 C39 119.3(4) 3_566 .
O10 C40 C39 114.5(4) . .
O15 C41 O13 126.6(4) . .
O15 C41 C42 118.3(4) . .
O13 C41 C42 115.1(4) . .
O16 C42 O14 127.0(4) . .
O16 C42 C41 118.3(4) . .
O14 C42 C41 114.7(4) . .
O17 C43 O19 127.8(4) . 4_655
O17 C43 C44 118.0(4) . .
O19 C43 C44 114.1(4) 4_655 .
O18 C44 O20 126.9(4) . 4_655
O18 C44 C43 118.4(4) . .
O20 C44 C43 114.7(4) 4_655 .
O21 C45 O23 127.1(4) . 2_575
O21 C45 C46 118.1(4) . .
O23 C45 C46 114.7(4) 2_575 .
O22 C46 O24 125.0(4) . 2_575
O22 C46 C45 119.6(4) . .
O24 C46 C45 115.4(4) 2_575 .
O25 C47 O27 126.4(4) . .
O25 C47 C48 118.1(4) . .
O27 C47 C48 115.5(4) . .
O26 C48 O28 126.4(4) . .
O26 C48 C47 119.4(4) . .
O28 C48 C47 114.3(4) . .
C7 N1 C8 116.3(4) . .
C7 N1 Mn1 121.7(3) . .
C8 N1 Mn1 122.0(3) . .
C11 N2 C10 116.1(4) . .
C11 N2 Mn1 124.1(3) . .
C10 N2 Mn1 119.8(3) . .
C26 N3 C27 117.9(5) . .
C26 N3 Mn2 121.3(4) . .
C27 N3 Mn2 120.8(4) . .
C30 N4 C29 116.2(4) . .
C30 N4 Mn2 122.9(3) . .
C29 N4 Mn2 121.0(3) . .
C1 O1 Mn1 127.0(3) . .
C17 O2 Mn1 126.8(3) . .
C20 O3 Mn2 123.6(3) . .
C36 O4 Mn2 125.4(3) . .
C37 O5 Cr2 111.8(3) . .
C38 O6 Cr2 113.4(3) . .
C37 O7 Mn4 112.3(3) . .
C38 O8 Mn4 113.0(3) . .
C39 O9 Cr2 112.5(3) . .
C40 O10 Cr2 113.4(3) . .
C39 O11 Mn4 112.7(3) 3_466 .
C40 O12 Mn4 112.2(3) 3_466 .
C41 O13 Cr2 113.6(3) . .
C42 O14 Cr2 113.1(3) . .
C41 O15 Mn3 114.1(3) . .
C42 O16 Mn3 112.4(3) . .
C43 O17 Mn3 112.8(3) . .
C44 O18 Mn3 112.5(3) . .
C43 O19 Cr1 113.8(3) 4_645 .
C44 O20 Cr1 113.8(3) 4_645 .
C45 O21 Mn3 112.4(3) . .
C46 O22 Mn3 111.8(3) . .
C45 O23 Cr1 112.7(3) 2_574 .
C46 O24 Cr1 111.6(3) 2_574 .
C47 O25 Mn4 112.6(3) . .
C48 O26 Mn4 111.7(3) . .
C47 O27 Cr1 112.9(3) . .
C48 O28 Cr1 113.4(3) . .
O24 Cr1 O28 91.85(12) . .
O24 Cr1 O23 83.71(12) . .
O28 Cr1 O23 95.26(12) . .
O24 Cr1 O19 172.51(12) . .
O28 Cr1 O19 95.36(12) . .
O23 Cr1 O19 93.59(12) . .
O24 Cr1 O20 89.52(12) . .
O28 Cr1 O20 176.11(13) . .
O23 Cr1 O20 88.50(12) . .
O19 Cr1 O20 83.41(12) . .
O24 Cr1 O27 91.44(12) . .
O28 Cr1 O27 83.45(12) . .
O23 Cr1 O27 174.95(13) . .
O19 Cr1 O27 91.39(12) . .
O20 Cr1 O27 92.88(12) . .
O9 Cr2 O13 93.37(13) . .
O9 Cr2 O6 92.64(12) . .
O13 Cr2 O6 172.79(13) . .
O9 Cr2 O10 83.64(13) . .
O13 Cr2 O10 90.93(12) . .
O6 Cr2 O10 93.69(13) . .
O9 Cr2 O5 93.56(12) . .
O13 Cr2 O5 91.74(12) . .
O6 Cr2 O5 83.91(13) . .
O10 Cr2 O5 176.24(14) . .
O9 Cr2 O14 175.39(13) . .
O13 Cr2 O14 83.07(12) . .
O6 Cr2 O14 91.12(13) . .
O10 Cr2 O14 93.46(13) . .
O5 Cr2 O14 89.49(12) . .
O1 Mn1 O2 88.76(12) . .
O1 Mn1 N1 89.06(14) . .
O2 Mn1 N1 173.19(14) . .
O1 Mn1 N2 177.53(14) . .
O2 Mn1 N2 88.89(13) . .
N1 Mn1 N2 93.20(15) . .
O1 Mn1 O2M 92.82(12) . .
O2 Mn1 O2M 90.92(12) . .
N1 Mn1 O2M 95.63(13) . .
N2 Mn1 O2M 87.96(13) . .
O1 Mn1 N6 90.91(13) . .
O2 Mn1 N6 86.22(13) . .
N1 Mn1 N6 87.37(14) . .
N2 Mn1 N6 88.20(14) . .
O2M Mn1 N6 175.25(13) . .
O3 Mn2 O4 88.96(15) . .
O3 Mn2 N4 178.47(16) . .
O4 Mn2 N4 89.52(15) . .
O3 Mn2 N3 88.21(17) . .
O4 Mn2 N3 175.14(17) . .
N4 Mn2 N3 93.32(17) . .
O3 Mn2 O1M 92.64(14) . .
O4 Mn2 O1M 89.27(12) . .
N4 Mn2 O1M 87.10(13) . .
N3 Mn2 O1M 94.81(15) . .
O3 Mn2 O3M 91.07(14) . .
O4 Mn2 O3M 87.69(13) . .
N4 Mn2 O3M 89.11(14) . .
N3 Mn2 O3M 88.41(15) . .
O1M Mn2 O3M 175.17(13) . .
O22 Mn3 O18 100.20(11) . .
O22 Mn3 O15 91.69(12) . .
O18 Mn3 O15 100.12(12) . .
O22 Mn3 O21 78.08(11) . .
O18 Mn3 O21 168.09(12) . .
O15 Mn3 O21 91.73(12) . .
O22 Mn3 O17 96.46(12) . .
O18 Mn3 O17 77.58(11) . .
O15 Mn3 O17 171.80(12) . .
O21 Mn3 O17 90.85(12) . .
O22 Mn3 O16 167.28(12) . .
O18 Mn3 O16 86.94(11) . .
O15 Mn3 O16 76.61(11) . .
O21 Mn3 O16 97.06(12) . .
O17 Mn3 O16 95.35(12) . .
O25 Mn4 O26 78.23(11) . .
O25 Mn4 O8 103.64(12) . .
O26 Mn4 O8 94.71(12) . .
O25 Mn4 O11 92.20(11) . .
O26 Mn4 O11 98.01(12) . .
O8 Mn4 O11 161.43(11) . .
O25 Mn4 O7 176.30(12) . .
O26 Mn4 O7 98.11(12) . .
O8 Mn4 O7 77.07(11) . .
O11 Mn4 O7 87.75(11) . .
O25 Mn4 O12 93.82(11) . .
O26 Mn4 O12 170.67(12) . .
O8 Mn4 O12 91.90(12) . .
O11 Mn4 O12 77.23(12) . .
O7 Mn4 O12 89.78(11) . .
C1A N6 Mn1 136.4(4) . .
N6 C1A C2A 176.4(6) . .
C1A C2A H2A1 109.5 . .
C1A C2A H2A2 109.5 . .
H2A1 C2A H2A2 109.5 . .
C1A C2A H2A3 109.5 . .
H2A1 C2A H2A3 109.5 . .
H2A2 C2A H2A3 109.5 . .
C1M O1M Mn2 126.9(3) . .
O1M C1M H1M1 109.5 . .
O1M C1M H1M2 109.5 . .
H1M1 C1M H1M2 109.5 . .
O1M C1M H1M3 109.5 . .
H1M1 C1M H1M3 109.5 . .
H1M2 C1M H1M3 109.5 . .
C2M O2M Mn1 126.2(3) . .
O2M C2M H2M1 109.5 . .
O2M C2M H2M2 109.5 . .
H2M1 C2M H2M2 109.5 . .
O2M C2M H2M3 109.5 . .
H2M1 C2M H2M3 109.5 . .
H2M2 C2M H2M3 109.5 . .
C3MB O3M C3MA 108.3(7) . .
C3MB O3M Mn2 126.6(6) . .
C3MA O3M Mn2 125.1(4) . .
O3M C3MA H3M1 109.5 . .
O3M C3MA H3M2 109.5 . .
O3M C3MA H3M3 109.5 . .
O3M C3MB H3M4 109.5 . .
O3M C3MB H3M5 109.5 . .
H3M4 C3MB H3M5 109.5 . .
O3M C3MB H3M6 109.5 . .
H3M4 C3MB H3M6 109.5 . .
H3M5 C3MB H3M6 109.5 . .
O5M C5M H5M1 109.5 . .
O5M C5M H5M2 109.5 . .
H5M1 C5M H5M2 109.5 . .
O5M C5M H5M3 109.5 . .
H5M1 C5M H5M3 109.5 . .
H5M2 C5M H5M3 109.5 . .

loop_
_geom_bond_atom_site_label_1
_geom_bond_atom_site_label_2
_geom_bond_distance
_geom_bond_site_symmetry_2
C1 O1 1.304(5) .
C1 C2 1.399(6) .
C1 C6 1.409(6) .
C2 C3 1.370(6) .
C2 H2 0.9500 .
C3 C4 1.394(7) .
C3 H3 0.9500 .
C4 C5 1.369(7) .
C4 H4 0.9500 .
C5 C6 1.417(6) .
C5 H5 0.9500 .
C6 C7 1.454(6) .
C7 N1 1.291(5) .
C7 H7 0.9500 .
C8 N1 1.492(5) .
C8 C9 1.509(6) .
C8 H8A 0.9900 .
C8 H8B 0.9900 .
C9 C10 1.510(6) .
C9 H9A 0.9900 .
C9 H9B 0.9900 .
C10 N2 1.513(5) .
C10 H10A 0.9900 .
C10 H10B 0.9900 .
C11 N2 1.263(5) .
C11 C12 1.442(6) .
C11 H11 0.9500 .
C12 C13 1.391(6) .
C12 C17 1.428(6) .
C13 C14 1.387(6) .
C13 H13 0.9500 .
C14 C15 1.380(7) .
C14 H14 0.9500 .
C15 C16 1.363(6) .
C15 H15 0.9500 .
C16 C17 1.414(6) .
C16 H16 0.9500 .
C17 O2 1.314(5) .
C20 O3 1.313(6) .
C20 C21 1.397(7) .
C20 C25 1.413(7) .
C21 C22 1.401(8) .
C21 H21 0.9500 .
C22 C23 1.371(8) .
C22 H22 0.9500 .
C23 C24 1.357(8) .
C23 H23 0.9500 .
C24 C25 1.391(7) .
C24 H24 0.9500 .
C25 C26 1.449(7) .
C26 N3 1.262(6) .
C26 H26 0.9500 .
C27 N3 1.476(6) .
C27 C28 1.502(7) .
C27 H27A 0.9900 .
C27 H27B 0.9900 .
C28 C29 1.509(7) .
C28 H28A 0.9900 .
C28 H28B 0.9900 .
C29 N4 1.494(6) .
C29 H29A 0.9900 .
C29 H29B 0.9900 .
C30 N4 1.274(6) .
C30 C31 1.461(6) .
C30 H30 0.9500 .
C31 C32 1.394(7) .
C31 C36 1.408(6) .
C32 C33 1.354(7) .
C32 H32 0.9500 .
C33 C34 1.398(7) .
C33 H33 0.9500 .
C34 C35 1.387(7) .
C34 H34 0.9500 .
C35 C36 1.412(6) .
C35 H35 0.9500 .
C36 O4 1.330(5) .
C37 O7 1.224(5) .
C37 O5 1.280(5) .
C37 C38 1.545(6) .
C38 O8 1.231(5) .
C38 O6 1.274(5) .
C39 O11 1.256(5) 3_566
C39 O9 1.264(5) .
C39 C40 1.544(6) .
C40 O12 1.240(5) 3_566
C40 O10 1.259(5) .
C41 O15 1.226(5) .
C41 O13 1.262(5) .
C41 C42 1.551(6) .
C42 O16 1.229(5) .
C42 O14 1.264(5) .
C43 O17 1.213(5) .
C43 O19 1.281(5) 4_655
C43 C44 1.571(6) .
C44 O18 1.215(5) .
C44 O20 1.273(5) 4_655
C45 O21 1.218(5) .
C45 O23 1.276(5) 2_575
C45 C46 1.538(6) .
C46 O22 1.234(5) .
C46 O24 1.296(5) 2_575
C47 O25 1.232(5) .
C47 O27 1.264(5) .
C47 C48 1.556(6) .
C48 O26 1.221(5) .
C48 O28 1.278(5) .
N1 Mn1 2.011(4) .
N2 Mn1 2.014(4) .
N3 Mn2 2.026(4) .
N4 Mn2 2.015(4) .
O1 Mn1 1.867(3) .
O2 Mn1 1.903(3) .
O3 Mn2 1.871(3) .
O4 Mn2 1.887(3) .
O5 Cr2 1.976(3) .
O6 Cr2 1.963(3) .
O7 Mn4 2.199(3) .
O8 Mn4 2.178(3) .
O9 Cr2 1.961(3) .
O10 Cr2 1.967(3) .
O11 C39 1.256(5) 3_466
O11 Mn4 2.193(3) .
O12 C40 1.240(5) 3_466
O12 Mn4 2.205(3) .
O13 Cr2 1.963(3) .
O14 Cr2 1.981(3) .
O15 Mn3 2.169(3) .
O16 Mn3 2.212(3) .
O17 Mn3 2.174(3) .
O18 Mn3 2.169(3) .
O19 C43 1.281(5) 4_645
O19 Cr1 1.975(3) .
O20 C44 1.273(5) 4_645
O20 Cr1 1.976(3) .
O21 Mn3 2.172(3) .
O22 Mn3 2.148(3) .
O23 C45 1.276(5) 2_574
O23 Cr1 1.972(3) .
O24 C46 1.296(5) 2_574
O24 Cr1 1.967(3) .
O25 Mn4 2.158(3) .
O26 Mn4 2.177(3) .
O27 Cr1 1.977(3) .
O28 Cr1 1.968(3) .
Mn1 O2M 2.180(3) .
Mn1 N6 2.405(4) .
Mn2 O1M 2.212(3) .
Mn2 O3M 2.246(3) .
N6 C1A 1.116(6) .
C1A C2A 1.518(7) .
C2A H2A1 0.9800 .
C2A H2A2 0.9800 .
C2A H2A3 0.9800 .
O1M C1M 1.427(5) .
C1M H1M1 0.9800 .
C1M H1M2 0.9800 .
C1M H1M3 0.9800 .
O2M C2M 1.441(5) .
C2M H2M1 0.9800 .
C2M H2M2 0.9800 .
C2M H2M3 0.9800 .
O3M C3MB 1.377(12) .
O3M C3MA 1.540(9) .
C3MA H3M1 0.9800 .
C3MA H3M2 0.9800 .
C3MA H3M3 0.9800 .
O6M C6M 1.364(10) .
C6M H6M1 0.9800 .
C6M H6M2 0.9800 .
C6M H6M3 0.9800 .
C3MB H3M4 0.9800 .
C3MB H3M5 0.9800 .
C3MB H3M6 0.9800 .
O5M C5M 1.335(8) .
C5M H5M1 0.9800 .
C5M H5M2 0.9800 .
C5M H5M3 0.9800 .
O7M C7M 1.537(17) .
C7M H7M1 0.9800 .
C7M H7M2 0.9800 .
C7M H7M3 0.9800 .
